data_1504009
loop_
_publ_author_name
'Duplessis, Martin'
'Waltz, Marie-Eve'
'Bencheqroun, Mohammed'
'Cardinal-David, Benoit'
'Guindon, Yvan'

_publ_section_title
;
 Stereoselective quaternary center construction via atom-transfer radical
 cyclization using silicon tethers on acyclic precursors.
;
_journal_issue 14
_journal_name_full 'Organic letters'
_journal_page_first 3148
_journal_page_last 3151
_journal_paper_doi 10.1021/ol901126y
_journal_volume 11
_journal_year 2009
_chemical_compound_source 'Synthesized by the authors. See text'
_chemical_formula_moiety 'C10 H20 O4'
_chemical_formula_sum 'C10 H20 O4'
_chemical_formula_weight 204.26
_chemical_name_systematic
; 
 ? 
;
_space_group_IT_number 14
_symmetry_cell_setting monoclinic
_symmetry_space_group_name_Hall '-P 2ybc'
_symmetry_space_group_name_H-M 'P 1 21/c 1'
_atom_sites_solution_hydrogens geom
_atom_sites_solution_primary direct
_atom_sites_solution_secondary difmap
_audit_creation_method SHELXL-97
_cell_angle_alpha 90.00
_cell_angle_beta 104.587(2)
_cell_angle_gamma 90.00
_cell_formula_units_Z 4
_cell_length_a 12.9287(3)
_cell_length_b 10.8670(3)
_cell_length_c 8.3246(2)
_cell_measurement_reflns_used 3886
_cell_measurement_temperature 100
_cell_measurement_theta_max 72.52
_cell_measurement_theta_min 3.53
_cell_volume 1131.87(5)
_computing_cell_refinement 'SMART (Bruker, 1999)'
_computing_data_collection 'SMART (Bruker, 1999)'
_computing_data_reduction 'SAINT (Bruker, 1999)'
_computing_molecular_graphics 'SHELXTL (Bruker, 1997)'
_computing_publication_material 'UdMX (local program)'
_computing_structure_refinement 'SHELXL97 (Sheldrick, 1997)'
_computing_structure_solution 'SHELXS97 (Sheldrick, 1997)'
_diffrn_ambient_temperature 100
_diffrn_detector_area_resol_mean 5.5
_diffrn_measured_fraction_theta_full 0.980
_diffrn_measured_fraction_theta_max 0.980
_diffrn_measurement_device_type 'Bruker AXS Smart 2K/Platform'
_diffrn_measurement_method \w
_diffrn_radiation_monochromator graphite
_diffrn_radiation_source 'Sealed Tube'
_diffrn_radiation_type CuK\a
_diffrn_radiation_wavelength 1.54178
_diffrn_reflns_av_R_equivalents 0.061
_diffrn_reflns_av_sigmaI/netI 0.0695
_diffrn_reflns_limit_h_max 15
_diffrn_reflns_limit_h_min -15
_diffrn_reflns_limit_k_max 12
_diffrn_reflns_limit_k_min -10
_diffrn_reflns_limit_l_max 10
_diffrn_reflns_limit_l_min -10
_diffrn_reflns_number 9168
_diffrn_reflns_theta_full 72.85
_diffrn_reflns_theta_max 72.85
_diffrn_reflns_theta_min 3.53
_diffrn_standards_decay_% 0.00
_diffrn_standards_number 71
_exptl_absorpt_coefficient_mu 0.752
_exptl_absorpt_correction_T_max 0.9600
_exptl_absorpt_correction_T_min 0.3200
_exptl_absorpt_correction_type multi-scan
_exptl_absorpt_process_details 'Sadabs (Sheldrick,1996)'
_exptl_crystal_colour Colourless
_exptl_crystal_density_diffrn 1.199
_exptl_crystal_density_method 'not measured'
_exptl_crystal_description platelet
_exptl_crystal_F_000 448
_exptl_crystal_size_max 0.50
_exptl_crystal_size_mid 0.25
_exptl_crystal_size_min 0.08
_refine_diff_density_max 0.660
_refine_diff_density_min -0.398
_refine_diff_density_rms 0.109
_refine_ls_extinction_method none
_refine_ls_goodness_of_fit_ref 1.150
_refine_ls_hydrogen_treatment mixed
_refine_ls_matrix_type full
_refine_ls_number_parameters 143
_refine_ls_number_reflns 2209
_refine_ls_number_restraints 4
_refine_ls_restrained_S_all 1.149
_refine_ls_R_factor_all 0.0989
_refine_ls_R_factor_gt 0.0708
_refine_ls_shift/su_max 0.005
_refine_ls_shift/su_mean 0.000
_refine_ls_structure_factor_coef Fsqd
_refine_ls_weighting_details 'calc w=1/[\s^2^(Fo^2^)+(0.0747P)^2^] where P=(Fo^2^+2Fc^2^)/3'
_refine_ls_weighting_scheme calc
_refine_ls_wR_factor_gt 0.1642
_refine_ls_wR_factor_ref 0.1733
_reflns_number_gt 1445
_reflns_number_total 2209
_reflns_threshold_expression I>2\s(I)
_cod_data_source_file ol901126y_si_001.cif
_cod_data_source_block guin27
_cod_depositor_comments
;
The following automatic conversions were performed:

'_symmetry_cell_setting' value 'Monoclinic' changed to 'monoclinic'
according to /home/saulius/struct/CIF-dictionaries/cif_core.dic
dictionary named 'cif_core.dic' version 2.4.2 from
2011-04-26.

'_geom_bond_publ_flag' value 'Y' changed to 'y'
according to /home/saulius/struct/CIF-dictionaries/cif_core.dic
dictionary named 'cif_core.dic' version 2.4.2 from 2011-04-26 (13
times).

'_geom_angle_publ_flag' value 'Y' changed to 'y' according
to /home/saulius/struct/CIF-dictionaries/cif_core.dic dictionary
named 'cif_core.dic' version 2.4.2 from 2011-04-26 (18 times).

Automatic conversion script
Id: cif_fix_values 1715 2011-07-08 13:25:40Z adriana 
;
_cod_original_sg_symbol_H-M P21/c
_cod_database_code 1504009

loop_
_symmetry_equiv_pos_as_xyz
'x, y, z'
'-x, y+1/2, -z+1/2'
'-x, -y, -z'
'x, -y-1/2, z-1/2'

loop_
_atom_site_label
_atom_site_type_symbol
_atom_site_fract_x
_atom_site_fract_y
_atom_site_fract_z
_atom_site_U_iso_or_equiv
_atom_site_adp_type
_atom_site_occupancy
_atom_site_symmetry_multiplicity
_atom_site_calc_flag
_atom_site_refinement_flags
_atom_site_disorder_assembly
_atom_site_disorder_group
C1 C 0.6765(2) 0.5165(2) 0.2710(3) 0.0209(6) Uani 1 1 d . . .
C2 C 0.7221(2) 0.4385(2) 0.1512(3) 0.0195(6) Uani 1 1 d . . .
C3 C 0.8463(2) 0.4379(2) 0.2003(3) 0.0177(6) Uani 1 1 d . . .
H3 H 0.8709 0.4129 0.3195 0.021 Uiso 1 1 calc R . .
C4 C 0.9027(2) 0.5587(2) 0.1777(3) 0.0196(6) Uani 1 1 d . . .
H4 H 0.8858 0.5775 0.0563 0.023 Uiso 1 1 calc R . .
C5 C 1.0226(2) 0.5402(2) 0.2386(4) 0.0224(6) Uani 1 1 d . . .
H5A H 1.0409 0.5235 0.3594 0.027 Uiso 1 1 calc R . .
H5B H 1.0435 0.4672 0.1830 0.027 Uiso 1 1 calc R . .
O11 O 0.60605(16) 0.58928(19) 0.2299(3) 0.0309(5) Uani 1 1 d . . .
O12 O 0.72446(15) 0.48851(18) 0.4305(2) 0.0252(5) Uani 1 1 d . . .
C13 C 0.6834(3) 0.5549(3) 0.5514(4) 0.0361(8) Uani 1 1 d . . .
H13A H 0.6808 0.6430 0.5255 0.054 Uiso 1 1 calc R . .
H13B H 0.7303 0.5413 0.6623 0.054 Uiso 1 1 calc R . .
H13C H 0.6113 0.5255 0.5484 0.054 Uiso 1 1 calc R . .
C21 C 0.6833(2) 0.3039(2) 0.1705(3) 0.0219(6) Uani 1 1 d . . .
H21A H 0.7004 0.2523 0.0825 0.026 Uiso 1 1 calc R . .
H21B H 0.7245 0.2712 0.2787 0.026 Uiso 1 1 calc R . .
C22 C 0.5647(2) 0.2903(3) 0.1611(4) 0.0310(7) Uani 1 1 d . . .
H22A H 0.5477 0.3347 0.2537 0.046 Uiso 1 1 calc R . .
H22B H 0.5473 0.2029 0.1677 0.046 Uiso 1 1 calc R . .
H22C H 0.5227 0.3244 0.0558 0.046 Uiso 1 1 calc R . .
C23 C 0.6775(2) 0.4829(3) -0.0257(3) 0.0226(6) Uani 1 1 d . . .
H23A H 0.5998 0.4712 -0.0575 0.034 Uiso 1 1 calc R . .
H23B H 0.7099 0.4358 -0.1008 0.034 Uiso 1 1 calc R . .
H23C H 0.6939 0.5705 -0.0330 0.034 Uiso 1 1 calc R . .
O31 O 0.88320(16) 0.34707(17) 0.1017(2) 0.0209(5) Uani 1 1 d D . .
H31A H 0.898(5) 0.286(3) 0.165(6) 0.031 Uiso 0.50 1 d PD A -1
H31B H 0.868(5) 0.346(6) -0.0025(3) 0.031 Uiso 0.50 1 d PD B -2
C41 C 0.8685(2) 0.6695(3) 0.2664(4) 0.0287(7) Uani 1 1 d . . .
H41A H 0.8816 0.6518 0.3852 0.043 Uiso 1 1 calc R . .
H41B H 0.7921 0.6854 0.2201 0.043 Uiso 1 1 calc R . .
H41C H 0.9097 0.7421 0.2503 0.043 Uiso 1 1 calc R . .
O51 O 1.08281(16) 0.64413(18) 0.2080(2) 0.0269(5) Uani 1 1 d D . .
H51A H 1.080(5) 0.644(6) 0.1060(17) 0.040 Uiso 0.50 1 d PD C -1
H51B H 1.124(4) 0.694(5) 0.271(7) 0.040 Uiso 0.50 1 d PD D -2

loop_
_atom_site_aniso_label
_atom_site_aniso_U_11
_atom_site_aniso_U_22
_atom_site_aniso_U_33
_atom_site_aniso_U_23
_atom_site_aniso_U_13
_atom_site_aniso_U_12
C1 0.0206(15) 0.0228(16) 0.0203(15) 0.0005(11) 0.0070(11) -0.0012(11)
C2 0.0211(15) 0.0205(15) 0.0178(14) -0.0002(10) 0.0064(11) 0.0011(10)
C3 0.0233(15) 0.0162(14) 0.0157(14) -0.0012(10) 0.0086(11) 0.0030(10)
C4 0.0252(15) 0.0179(15) 0.0177(14) 0.0007(10) 0.0094(11) -0.0004(11)
C5 0.0282(16) 0.0171(15) 0.0251(16) -0.0011(10) 0.0125(12) -0.0035(11)
O11 0.0287(12) 0.0377(13) 0.0266(11) -0.0011(9) 0.0075(9) 0.0123(10)
O12 0.0294(12) 0.0324(12) 0.0168(10) 0.0004(8) 0.0116(8) 0.0030(9)
C13 0.041(2) 0.048(2) 0.0238(17) -0.0069(14) 0.0181(15) 0.0018(15)
C21 0.0204(14) 0.0236(15) 0.0228(15) 0.0017(11) 0.0073(11) -0.0008(11)
C22 0.0230(16) 0.0299(17) 0.0401(19) 0.0021(13) 0.0080(14) -0.0046(12)
C23 0.0257(16) 0.0230(15) 0.0196(15) 0.0000(11) 0.0068(12) 0.0023(11)
O31 0.0272(11) 0.0190(11) 0.0201(10) -0.0002(8) 0.0126(9) 0.0013(8)
C41 0.0288(17) 0.0189(15) 0.0421(19) -0.0033(13) 0.0159(14) 0.0001(12)
O51 0.0346(13) 0.0264(12) 0.0251(12) -0.0076(8) 0.0177(10) -0.0140(9)

loop_
_atom_type_symbol
_atom_type_description
_atom_type_scat_dispersion_real
_atom_type_scat_dispersion_imag
_atom_type_scat_source
C C 0.0181 0.0091 'International Tables Vol C Tables 4.2.6.8 and 6.1.1.4'
H H 0.0000 0.0000 'International Tables Vol C Tables 4.2.6.8 and 6.1.1.4'
O O 0.0492 0.0322 'International Tables Vol C Tables 4.2.6.8 and 6.1.1.4'

loop_
_geom_angle_atom_site_label_1
_geom_angle_atom_site_label_2
_geom_angle_atom_site_label_3
_geom_angle
_geom_angle_publ_flag
O11 C1 O12 124.1(3) y
O11 C1 C2 124.9(3) y
O12 C1 C2 111.0(2) y
C23 C2 C1 109.9(2) y
C23 C2 C3 111.8(2) y
C1 C2 C3 111.8(2) y
C23 C2 C21 110.1(2) y
C1 C2 C21 105.3(2) y
C3 C2 C21 107.7(2) y
O31 C3 C4 106.3(2) y
O31 C3 C2 108.8(2) y
C4 C3 C2 117.0(2) y
O31 C3 H3 108.1 ?
C4 C3 H3 108.1 ?
C2 C3 H3 108.1 ?
C5 C4 C41 109.7(2) y
C5 C4 C3 108.8(2) y
C41 C4 C3 114.1(2) y
C5 C4 H4 108 ?
C41 C4 H4 108 ?
C3 C4 H4 108 ?
O51 C5 C4 113.0(2) y
O51 C5 H5A 109 ?
C4 C5 H5A 109 ?
O51 C5 H5B 109 ?
C4 C5 H5B 109 ?
H5A C5 H5B 107.8 ?
C1 O12 C13 114.5(2) y
O12 C13 H13A 109.5 ?
O12 C13 H13B 109.5 ?
H13A C13 H13B 109.5 ?
O12 C13 H13C 109.5 ?
H13A C13 H13C 109.5 ?
H13B C13 H13C 109.5 ?
C22 C21 C2 115.4(2) y
C22 C21 H21A 108.4 ?
C2 C21 H21A 108.4 ?
C22 C21 H21B 108.4 ?
C2 C21 H21B 108.4 ?
H21A C21 H21B 107.5 ?
C21 C22 H22A 109.5 ?
C21 C22 H22B 109.5 ?
H22A C22 H22B 109.5 ?
C21 C22 H22C 109.5 ?
H22A C22 H22C 109.5 ?
H22B C22 H22C 109.5 ?
C2 C23 H23A 109.5 ?
C2 C23 H23B 109.5 ?
H23A C23 H23B 109.5 ?
C2 C23 H23C 109.5 ?
H23A C23 H23C 109.5 ?
H23B C23 H23C 109.5 ?
C3 O31 H31A 104(4) ?
C3 O31 H31B 125(4) ?
H31A O31 H31B 126(6) ?
C4 C41 H41A 109.5 ?
C4 C41 H41B 109.5 ?
H41A C41 H41B 109.5 ?
C4 C41 H41C 109.5 ?
H41A C41 H41C 109.5 ?
H41B C41 H41C 109.5 ?
C5 O51 H51A 107(4) ?
C5 O51 H51B 133(5) ?
H51A O51 H51B 120(7) ?

loop_
_geom_bond_atom_site_label_1
_geom_bond_atom_site_label_2
_geom_bond_distance
_geom_bond_publ_flag
C1 O11 1.190(3) y
C1 O12 1.351(3) y
C1 C2 1.535(4) y
C2 C23 1.519(4) y
C2 C3 1.555(4) y
C2 C21 1.567(3) y
C3 O31 1.439(3) y
C3 C4 1.536(3) y
C3 H3 1 ?
C4 C5 1.519(4) y
C4 C41 1.535(4) y
C4 H4 1 ?
C5 O51 1.430(3) y
C5 H5a 0.99 ?
C5 H5b 0.99 ?
O12 C13 1.444(3) y
C13 H13a 0.98 ?
C13 H13b 0.98 ?
C13 H13c 0.98 ?
C21 C22 1.523(4) y
C21 H21a 0.99 ?
C21 H21b 0.99 ?
C22 H22a 0.98 ?
C22 H22b 0.98 ?
C22 H22c 0.98 ?
C23 H23a 0.98 ?
C23 H23b 0.98 ?
C23 H23c 0.98 ?
O31 H31a 0.84000(16) ?
O31 H31b 0.84000(18) ?
C41 H41a 0.98 ?
C41 H41b 0.98 ?
C41 H41c 0.98 ?
O51 H51a 0.8400(2) ?
O51 H51b 0.84000(15) ?

loop_
_geom_hbond_atom_site_label_D
_geom_hbond_atom_site_label_H
_geom_hbond_atom_site_label_A
_geom_hbond_distance_DH
_geom_hbond_distance_HA
_geom_hbond_distance_DA
_geom_hbond_angle_DHA
_geom_hbond_site_symmetry_A
O31 H31A O51 0.84 1.85 2.686(3) 175 2_745
O31 H31B O51 0.84 1.97 2.724(3) 149 3_765
O51 H51B O31 0.84 1.99 2.686(3) 140 2_755
O51 H51A O31 0.84 1.91 2.724(3) 163 3_765

loop_
_geom_torsion_atom_site_label_1
_geom_torsion_atom_site_label_2
_geom_torsion_atom_site_label_3
_geom_torsion_atom_site_label_4
_geom_torsion
O11 C1 C2 C23 9.5(4)
O12 C1 C2 C23 -172.7(2)
O11 C1 C2 C3 134.3(3)
O12 C1 C2 C3 -48.0(3)
O11 C1 C2 C21 -109.0(3)
O12 C1 C2 C21 68.8(3)
C23 C2 C3 O31 -66.2(3)
C1 C2 C3 O31 170.1(2)
C21 C2 C3 O31 54.9(3)
C23 C2 C3 C4 54.3(3)
C1 C2 C3 C4 -69.5(3)
C21 C2 C3 C4 175.3(2)
O31 C3 C4 C5 -60.5(3)
C2 C3 C4 C5 177.8(2)
O31 C3 C4 C41 176.7(2)
C2 C3 C4 C41 54.9(3)
C41 C4 C5 O51 -60.2(3)
C3 C4 C5 O51 174.3(2)
O11 C1 O12 C13 -0.1(4)
C2 C1 O12 C13 -177.9(2)
C23 C2 C21 C22 -69.5(3)
C1 C2 C21 C22 48.9(3)
C3 C2 C21 C22 168.4(2)
